data_1514555
loop_
_publ_author_name
'Saouma, Caroline T.'
'Lu, Connie C.'
'Day, Michael W.'
'Peters, Jonas C.'

_publ_section_title
;
 CO2 reduction by Fe(i): solvent control of C--O cleavage versus C--C
 coupling
;
_journal_issue 10
_journal_name_full 'Chemical Science'
_journal_page_first 4042
_journal_paper_doi 10.1039/c3sc51262b
_journal_volume 4
_journal_year 2013
_chemical_formula_moiety 'C54 H106 B2 Fe2 O P6'
_chemical_formula_sum 'C54 H106 B2 Fe2 O P6'
_chemical_formula_weight 1090.53
_chemical_name_systematic
;


 ?


;
_space_group_IT_number 4
_symmetry_cell_setting monoclinic
_symmetry_space_group_name_Hall 'P 2yb'
_symmetry_space_group_name_H-M 'P 1 21 1'
_atom_sites_solution_hydrogens geom
_atom_sites_solution_primary direct
_atom_sites_solution_secondary difmap
_audit_creation_method SHELXL-97
_cell_angle_alpha 90.00
_cell_angle_beta 103.184(5)
_cell_angle_gamma 90.00
_cell_formula_units_Z 2
_cell_length_a 14.199(4)
_cell_length_b 14.985(5)
_cell_length_c 14.939(5)
_cell_measurement_reflns_used 457
_cell_measurement_temperature 100(2)
_cell_measurement_theta_max 24.76
_cell_measurement_theta_min 2.24
_cell_volume 3094.8(17)
_computing_cell_refinement 'Bruker SAINT v6.45A'
_computing_data_collection 'Bruker SMART v5.630'
_computing_data_reduction 'Bruker SAINT v6.45A'
_computing_molecular_graphics 'Bruker XP v5.1'
_computing_publication_material 'Bruker XCIF v6.12'
_computing_structure_refinement 'Bruker XL v6.12'
_computing_structure_solution 'Bruker XS v6.12'
_diffrn_ambient_temperature 100(2)
_diffrn_measured_fraction_theta_full 0.911
_diffrn_measured_fraction_theta_max 0.911
_diffrn_measurement_device_type 'Bruker SMART 1000'
_diffrn_measurement_method '\w scans at 5 \f settings'
_diffrn_radiation_monochromator graphite
_diffrn_radiation_source 'fine-focus sealed tube'
_diffrn_radiation_type MoK\a
_diffrn_radiation_wavelength 0.71073
_diffrn_reflns_av_R_equivalents 0.1619
_diffrn_reflns_av_sigmaI/netI 0.1833
_diffrn_reflns_limit_h_max 16
_diffrn_reflns_limit_h_min -17
_diffrn_reflns_limit_k_max 18
_diffrn_reflns_limit_k_min -18
_diffrn_reflns_limit_l_max 18
_diffrn_reflns_limit_l_min -18
_diffrn_reflns_number 34755
_diffrn_reflns_theta_full 26.05
_diffrn_reflns_theta_max 26.05
_diffrn_reflns_theta_min 1.40
_exptl_absorpt_coefficient_mu 0.657
_exptl_absorpt_correction_T_max 0.9554
_exptl_absorpt_correction_T_min 0.7743
_exptl_absorpt_correction_type none
_exptl_crystal_colour Red/brown
_exptl_crystal_density_diffrn 1.170
_exptl_crystal_density_method 'not measured'
_exptl_crystal_description Plate
_exptl_crystal_F_000 1180
_exptl_crystal_size_max 0.41
_exptl_crystal_size_mid 0.36
_exptl_crystal_size_min 0.07
_refine_diff_density_max 1.317
_refine_diff_density_min -0.680
_refine_diff_density_rms 0.127
_refine_ls_abs_structure_details 'Flack H D (1983), Acta Cryst. A39, 876-881'
_refine_ls_abs_structure_Flack 0.01(3)
_refine_ls_extinction_method none
_refine_ls_goodness_of_fit_ref 1.533
_refine_ls_hydrogen_treatment Riding
_refine_ls_matrix_type 'Full matrix'
_refine_ls_number_parameters 610
_refine_ls_number_reflns 10679
_refine_ls_number_restraints 337
_refine_ls_restrained_S_all 1.543
_refine_ls_R_factor_all 0.1702
_refine_ls_R_factor_gt 0.0933
_refine_ls_shift/su_max 0.003
_refine_ls_shift/su_mean 0.000
_refine_ls_structure_factor_coef Fsqd
_refine_ls_weighting_details w=1/s^2^(Fo^2^)
_refine_ls_weighting_scheme sigma
_refine_ls_wR_factor_gt 0.1635
_refine_ls_wR_factor_ref 0.1769
_reflns_number_gt 5935
_reflns_number_total 10679
_reflns_threshold_expression >2sigma(I)
_cod_data_source_file c3sc51262b.txt
_cod_data_source_block complex10
_cod_depositor_comments
;
The following automatic conversions were performed:

'_symmetry_cell_setting' value 'Monoclinic' changed to 'monoclinic'
according to
/usr/data/users/saulius/automatic-downloads/retrospective/RSC/lib/dictionaries/cif_core.dic
dictionary named 'cif_core.dic' version 2.4.2 from
2011-04-26.

'_refine_ls_weighting_scheme' value 'Sigma' changed to
'sigma' according to
/usr/data/users/saulius/automatic-downloads/retrospective/RSC/lib/dictionaries/cif_core.dic
dictionary named 'cif_core.dic' version 2.4.2 from 2011-04-26.

Automatic conversion script
Id: cif_fix_values 2281 2013-09-26 08:29:07Z andrius 

The following automatic conversions were performed:

'_atom_sites_solution_primary' value 'Direct methods' was changed to
'direct'.

'_atom_sites_solution_secondary' value 'Difference Fourier map' was
changed to 'difmap'.

'_atom_sites_solution_hydrogens' value 'Geometric positions' was
changed to 'geom'.

Automatic conversion script
Id: cif_fix_values 6452 2018-10-05 10:23:21Z andrius 
;
_cod_original_cell_volume 3094.6(17)
_cod_original_sg_symbol_H-M P2(1)
_cod_database_code 1514555

loop_
_symmetry_equiv_pos_as_xyz
'x, y, z'
'-x, y+1/2, -z'

loop_
_atom_site_label
_atom_site_type_symbol
_atom_site_fract_x
_atom_site_fract_y
_atom_site_fract_z
_atom_site_U_iso_or_equiv
_atom_site_adp_type
_atom_site_occupancy
_atom_site_symmetry_multiplicity
_atom_site_calc_flag
_atom_site_refinement_flags
Fe1 Fe 0.18067(11) 0.34922(8) 0.33441(10) 0.0339(4) Uani 1 1 d .
Fe2 Fe 0.33389(11) 0.28816(9) 0.18497(10) 0.0343(4) Uani 1 1 d .
P1 P 0.1387(2) 0.49468(17) 0.4017(2) 0.0338(8) Uani 1 1 d .
P2 P 0.0101(2) 0.30750(16) 0.30569(19) 0.0337(8) Uani 1 1 d .
P3 P 0.2169(2) 0.27611(18) 0.48629(19) 0.0332(7) Uani 1 1 d .
P4 P 0.4019(2) 0.14134(17) 0.1436(2) 0.0341(8) Uani 1 1 d .
P5 P 0.2961(2) 0.32810(17) 0.0201(2) 0.0361(8) Uani 1 1 d .
P6 P 0.4891(2) 0.36798(17) 0.2119(2) 0.0356(8) Uani 1 1 d .
O1 O 0.2522(5) 0.3176(5) 0.2558(5) 0.0410(19) Uani 1 1 d .
B1 B 0.0298(8) 0.3728(8) 0.5040(8) 0.033(3) Uani 1 1 d U
B2 B 0.5016(8) 0.2673(8) 0.0352(8) 0.031(3) Uani 1 1 d U
C1 C -0.0330(6) 0.3801(6) 0.5803(6) 0.021(2) Uani 1 1 d U
C2 C -0.1304(7) 0.3475(7) 0.5689(7) 0.039(3) Uani 1 1 d U
H2 H -0.1626 0.3234 0.5112 0.046 Uiso 1 1 calc R
C3 C -0.1780(8) 0.3503(7) 0.6397(7) 0.042(3) Uani 1 1 d U
H3 H -0.2415 0.3264 0.6300 0.050 Uiso 1 1 calc R
C4 C -0.1373(8) 0.3857(7) 0.7216(7) 0.040(3) Uani 1 1 d U
H4 H -0.1715 0.3875 0.7693 0.048 Uiso 1 1 calc R
C5 C -0.0466(8) 0.4189(7) 0.7352(8) 0.041(3) Uani 1 1 d U
H5 H -0.0174 0.4456 0.7925 0.050 Uiso 1 1 calc R
C6 C 0.0037(8) 0.4145(6) 0.6671(7) 0.030(3) Uani 1 1 d U
H6 H 0.0682 0.4364 0.6806 0.036 Uiso 1 1 calc R
C7 C 0.0446(7) 0.4761(6) 0.4657(7) 0.029(3) Uani 1 1 d U
H7A H 0.0581 0.5166 0.5196 0.035 Uiso 1 1 calc R
H7B H -0.0178 0.4950 0.4260 0.035 Uiso 1 1 calc R
C8 C -0.0271(7) 0.3095(6) 0.4135(6) 0.038(3) Uani 1 1 d U
H8A H -0.0960 0.3274 0.3992 0.045 Uiso 1 1 calc R
H8B H -0.0247 0.2471 0.4357 0.045 Uiso 1 1 calc R
C9 C 0.1418(7) 0.3244(7) 0.5561(7) 0.043(3) Uani 1 1 d U
H9A H 0.1290 0.2771 0.5980 0.051 Uiso 1 1 calc R
H9B H 0.1807 0.3708 0.5950 0.051 Uiso 1 1 calc R
C10 C 0.2482(7) 0.5306(7) 0.4886(7) 0.034(3) Uani 1 1 d U
H10 H 0.2716 0.4779 0.5285 0.040 Uiso 1 1 calc R
C11 C 0.2284(8) 0.6086(7) 0.5534(8) 0.047(3) Uani 1 1 d U
H11A H 0.1885 0.5861 0.5940 0.071 Uiso 1 1 calc R
H11B H 0.1944 0.6574 0.5158 0.071 Uiso 1 1 calc R
H11C H 0.2901 0.6306 0.5905 0.071 Uiso 1 1 calc R
C12 C 0.3256(8) 0.5545(7) 0.4403(8) 0.046(3) Uani 1 1 d U
H12A H 0.3117 0.6132 0.4114 0.069 Uiso 1 1 calc R
H12B H 0.3278 0.5097 0.3931 0.069 Uiso 1 1 calc R
H12C H 0.3881 0.5563 0.4847 0.069 Uiso 1 1 calc R
C13 C 0.1073(7) 0.6026(6) 0.3313(7) 0.030(3) Uani 1 1 d U
H13 H 0.1562 0.6486 0.3596 0.036 Uiso 1 1 calc R
C14 C 0.0097(8) 0.6403(7) 0.3309(8) 0.047(3) Uani 1 1 d U
H14A H 0.0047 0.7007 0.3051 0.070 Uiso 1 1 calc R
H14B H 0.0006 0.6424 0.3939 0.070 Uiso 1 1 calc R
H14C H -0.0403 0.6023 0.2933 0.070 Uiso 1 1 calc R
C15 C 0.1170(9) 0.5888(7) 0.2303(8) 0.051(3) Uani 1 1 d U
H15A H 0.0734 0.5409 0.2017 0.077 Uiso 1 1 calc R
H15B H 0.1838 0.5726 0.2302 0.077 Uiso 1 1 calc R
H15C H 0.0999 0.6442 0.1956 0.077 Uiso 1 1 calc R
C16 C -0.0670(7) 0.3951(7) 0.2344(7) 0.038(3) Uani 1 1 d U
H16 H -0.0355 0.4528 0.2580 0.045 Uiso 1 1 calc R
C17 C -0.1712(8) 0.4057(8) 0.2421(8) 0.054(3) Uani 1 1 d U
H17A H -0.2034 0.4505 0.1978 0.082 Uiso 1 1 calc R
H17B H -0.1724 0.4251 0.3045 0.082 Uiso 1 1 calc R
H17C H -0.2049 0.3485 0.2292 0.082 Uiso 1 1 calc R
C18 C -0.0575(8) 0.3908(7) 0.1349(7) 0.046(3) Uani 1 1 d U
H18A H -0.0916 0.3380 0.1051 0.070 Uiso 1 1 calc R
H18B H 0.0110 0.3869 0.1335 0.070 Uiso 1 1 calc R
H18C H -0.0858 0.4446 0.1022 0.070 Uiso 1 1 calc R
C19 C -0.0268(8) 0.1937(7) 0.2582(7) 0.038(3) Uani 1 1 d U
H19 H 0.0042 0.1497 0.3063 0.045 Uiso 1 1 calc R
C20 C -0.1342(8) 0.1766(8) 0.2383(8) 0.061(4) Uani 1 1 d U
H20A H -0.1646 0.2002 0.1774 0.091 Uiso 1 1 calc R
H20B H -0.1618 0.2062 0.2849 0.091 Uiso 1 1 calc R
H20C H -0.1460 0.1122 0.2396 0.091 Uiso 1 1 calc R
C21 C 0.0130(8) 0.1745(7) 0.1724(7) 0.042(3) Uani 1 1 d U
H21A H 0.0085 0.1104 0.1589 0.062 Uiso 1 1 calc R
H21B H 0.0808 0.1933 0.1838 0.062 Uiso 1 1 calc R
H21C H -0.0250 0.2076 0.1198 0.062 Uiso 1 1 calc R
C22 C 0.1853(8) 0.1532(6) 0.4798(7) 0.033(3) Uani 1 1 d U
H22 H 0.1130 0.1513 0.4647 0.040 Uiso 1 1 calc R
C23 C 0.2165(8) 0.1033(7) 0.5722(8) 0.050(3) Uani 1 1 d U
H23A H 0.1848 0.0449 0.5674 0.074 Uiso 1 1 calc R
H23B H 0.1978 0.1382 0.6208 0.074 Uiso 1 1 calc R
H23C H 0.2869 0.0952 0.5871 0.074 Uiso 1 1 calc R
C24 C 0.2141(8) 0.1065(7) 0.4012(8) 0.046(3) Uani 1 1 d U
H24A H 0.2843 0.0980 0.4157 0.069 Uiso 1 1 calc R
H24B H 0.1947 0.1428 0.3454 0.069 Uiso 1 1 calc R
H24C H 0.1819 0.0483 0.3912 0.069 Uiso 1 1 calc R
C25 C 0.3439(8) 0.2863(9) 0.5536(7) 0.055(3) Uani 1 1 d U
H25 H 0.3580 0.3503 0.5425 0.066 Uiso 1 1 calc R
C26 C 0.3661(9) 0.2834(9) 0.6535(8) 0.065(4) Uani 1 1 d U
H26A H 0.3627 0.2215 0.6738 0.098 Uiso 1 1 calc R
H26B H 0.3191 0.3197 0.6762 0.098 Uiso 1 1 calc R
H26C H 0.4313 0.3069 0.6777 0.098 Uiso 1 1 calc R
C27 C 0.4160(9) 0.2398(8) 0.5115(8) 0.067(4) Uani 1 1 d U
H27A H 0.4809 0.2630 0.5384 0.101 Uiso 1 1 calc R
H27B H 0.4004 0.2504 0.4450 0.101 Uiso 1 1 calc R
H27C H 0.4143 0.1756 0.5234 0.101 Uiso 1 1 calc R
C28 C 0.5831(7) 0.2584(6) -0.0257(7) 0.029(3) Uani 1 1 d U
C29 C 0.6738(7) 0.2173(6) 0.0129(7) 0.030(3) Uani 1 1 d U
H29 H 0.6844 0.1906 0.0720 0.037 Uiso 1 1 calc R
C30 C 0.7455(8) 0.2158(7) -0.0341(8) 0.042(3) Uani 1 1 d U
H30 H 0.8051 0.1885 -0.0052 0.051 Uiso 1 1 calc R
C31 C 0.7378(8) 0.2504(7) -0.1193(8) 0.042(3) Uani 1 1 d U
H31 H 0.7907 0.2497 -0.1484 0.051 Uiso 1 1 calc R
C32 C 0.6498(8) 0.2867(8) -0.1620(8) 0.044(3) Uani 1 1 d U
H32 H 0.6395 0.3087 -0.2231 0.052 Uiso 1 1 calc R
C33 C 0.5768(7) 0.2907(7) -0.1147(7) 0.033(3) Uani 1 1 d U
H33 H 0.5175 0.3176 -0.1451 0.040 Uiso 1 1 calc R
C34 C 0.4620(7) 0.1636(6) 0.0518(7) 0.029(3) Uani 1 1 d U
H34A H 0.5186 0.1232 0.0607 0.035 Uiso 1 1 calc R
H34B H 0.4172 0.1453 -0.0063 0.035 Uiso 1 1 calc R
C35 C 0.4057(7) 0.3296(6) -0.0231(7) 0.037(3) Uani 1 1 d U
H35A H 0.3891 0.3088 -0.0877 0.044 Uiso 1 1 calc R
H35B H 0.4274 0.3923 -0.0237 0.044 Uiso 1 1 calc R
C36 C 0.5575(7) 0.3196(7) 0.1350(6) 0.038(3) Uani 1 1 d U
H36A H 0.5975 0.3680 0.1180 0.045 Uiso 1 1 calc R
H36B H 0.6028 0.2758 0.1715 0.045 Uiso 1 1 calc R
C37 C 0.5005(8) 0.1007(7) 0.2387(8) 0.044(3) Uani 1 1 d U
H37 H 0.5470 0.1511 0.2572 0.053 Uiso 1 1 calc R
C38 C 0.5575(8) 0.0214(7) 0.2178(8) 0.051(3) Uani 1 1 d U
H38A H 0.6057 0.0045 0.2732 0.076 Uiso 1 1 calc R
H38B H 0.5903 0.0372 0.1689 0.076 Uiso 1 1 calc R
H38C H 0.5136 -0.0288 0.1976 0.076 Uiso 1 1 calc R
C39 C 0.4555(8) 0.0797(7) 0.3218(8) 0.053(3) Uani 1 1 d U
H39A H 0.4095 0.0302 0.3060 0.079 Uiso 1 1 calc R
H39B H 0.4217 0.1326 0.3370 0.079 Uiso 1 1 calc R
H39C H 0.5068 0.0629 0.3749 0.079 Uiso 1 1 calc R
C40 C 0.3240(7) 0.0380(6) 0.1145(7) 0.026(2) Uani 1 1 d U
H40 H 0.3539 -0.0087 0.1599 0.031 Uiso 1 1 calc R
C41 C 0.3228(8) -0.0004(7) 0.0192(7) 0.044(3) Uani 1 1 d U
H41A H 0.2898 -0.0583 0.0123 0.066 Uiso 1 1 calc R
H41B H 0.3894 -0.0082 0.0125 0.066 Uiso 1 1 calc R
H41C H 0.2885 0.0407 -0.0282 0.066 Uiso 1 1 calc R
C42 C 0.2225(8) 0.0518(7) 0.1272(8) 0.043(3) Uani 1 1 d U
H42A H 0.1937 0.1039 0.0916 0.065 Uiso 1 1 calc R
H42B H 0.2246 0.0618 0.1925 0.065 Uiso 1 1 calc R
H42C H 0.1834 -0.0012 0.1059 0.065 Uiso 1 1 calc R
C43 C 0.2373(8) 0.4406(7) -0.0123(7) 0.035(3) Uani 1 1 d U
H43 H 0.2881 0.4855 0.0143 0.042 Uiso 1 1 calc R
C44 C 0.2146(10) 0.4572(8) -0.1145(8) 0.069(4) Uani 1 1 d U
H44A H 0.1676 0.4129 -0.1456 0.104 Uiso 1 1 calc R
H44B H 0.2741 0.4524 -0.1370 0.104 Uiso 1 1 calc R
H44C H 0.1874 0.5172 -0.1273 0.104 Uiso 1 1 calc R
C45 C 0.1567(8) 0.4595(7) 0.0306(8) 0.048(3) Uani 1 1 d U
H45A H 0.1449 0.5240 0.0296 0.073 Uiso 1 1 calc R
H45B H 0.1728 0.4385 0.0944 0.073 Uiso 1 1 calc R
H45C H 0.0986 0.4288 -0.0033 0.073 Uiso 1 1 calc R
C46 C 0.2164(8) 0.2411(7) -0.0498(7) 0.043(3) Uani 1 1 d U
H46 H 0.2411 0.1833 -0.0202 0.052 Uiso 1 1 calc R
C47 C 0.2255(9) 0.2317(8) -0.1471(8) 0.061(4) Uani 1 1 d U
H47A H 0.1954 0.1757 -0.1727 0.092 Uiso 1 1 calc R
H47B H 0.2941 0.2314 -0.1488 0.092 Uiso 1 1 calc R
H47C H 0.1930 0.2819 -0.1835 0.092 Uiso 1 1 calc R
C48 C 0.1136(8) 0.2451(7) -0.0415(8) 0.048(3) Uani 1 1 d U
H48A H 0.0795 0.2924 -0.0814 0.071 Uiso 1 1 calc R
H48B H 0.1117 0.2577 0.0224 0.071 Uiso 1 1 calc R
H48C H 0.0821 0.1877 -0.0600 0.071 Uiso 1 1 calc R
C49 C 0.4715(7) 0.4890(6) 0.1718(7) 0.035(3) Uani 1 1 d U
H49 H 0.4515 0.4860 0.1032 0.042 Uiso 1 1 calc R
C50 C 0.5643(8) 0.5450(7) 0.1930(8) 0.049(3) Uani 1 1 d U
H50A H 0.5510 0.6040 0.1647 0.074 Uiso 1 1 calc R
H50B H 0.6142 0.5151 0.1681 0.074 Uiso 1 1 calc R
H50C H 0.5870 0.5516 0.2597 0.074 Uiso 1 1 calc R
C51 C 0.3888(8) 0.5352(8) 0.2018(8) 0.052(3) Uani 1 1 d U
H51A H 0.4092 0.5512 0.2669 0.078 Uiso 1 1 calc R
H51B H 0.3331 0.4949 0.1927 0.078 Uiso 1 1 calc R
H51C H 0.3709 0.5894 0.1651 0.078 Uiso 1 1 calc R
C52 C 0.5766(9) 0.3828(8) 0.3244(8) 0.059(4) Uani 1 1 d U
H52 H 0.6300 0.4212 0.3124 0.071 Uiso 1 1 calc R
C53 C 0.6236(8) 0.2960(8) 0.3656(8) 0.062(3) Uani 1 1 d U
H53A H 0.6742 0.3094 0.4205 0.093 Uiso 1 1 calc R
H53B H 0.6522 0.2653 0.3203 0.093 Uiso 1 1 calc R
H53C H 0.5745 0.2576 0.3825 0.093 Uiso 1 1 calc R
C54 C 0.5322(9) 0.4332(8) 0.3945(8) 0.058(4) Uani 1 1 d U
H54A H 0.4693 0.4070 0.3958 0.087 Uiso 1 1 calc R
H54B H 0.5236 0.4962 0.3768 0.087 Uiso 1 1 calc R
H54C H 0.5754 0.4285 0.4557 0.087 Uiso 1 1 calc R

loop_
_atom_site_aniso_label
_atom_site_aniso_U_11
_atom_site_aniso_U_22
_atom_site_aniso_U_33
_atom_site_aniso_U_23
_atom_site_aniso_U_13
_atom_site_aniso_U_12
Fe1 0.0391(10) 0.0155(8) 0.0429(10) 0.0005(7) 0.0003(8) -0.0007(8)
Fe2 0.0397(10) 0.0167(8) 0.0427(10) 0.0025(8) 0.0018(8) -0.0006(8)
P1 0.0425(19) 0.0093(14) 0.0447(19) 0.0021(13) -0.0002(16) 0.0008(14)
P2 0.0329(17) 0.0153(15) 0.0453(18) -0.0029(13) -0.0070(14) -0.0021(13)
P3 0.0334(17) 0.0215(16) 0.0401(17) -0.0002(14) -0.0014(14) 0.0014(14)
P4 0.0412(18) 0.0145(15) 0.0402(19) -0.0020(14) -0.0039(16) -0.0011(14)
P5 0.0384(18) 0.0164(15) 0.0459(19) 0.0047(13) -0.0058(15) 0.0036(13)
P6 0.0412(18) 0.0142(15) 0.0454(19) 0.0003(13) -0.0027(15) 0.0025(14)
O1 0.028(4) 0.039(4) 0.043(4) 0.028(3) -0.021(3) -0.020(3)
B1 0.029(5) 0.026(5) 0.039(5) 0.009(4) -0.003(4) -0.006(4)
B2 0.032(5) 0.029(5) 0.028(5) 0.004(4) -0.002(4) -0.002(4)
C1 0.020(4) 0.012(4) 0.027(4) 0.004(3) -0.004(3) 0.005(3)
C2 0.039(5) 0.030(4) 0.044(5) -0.003(4) 0.004(4) 0.006(4)
C3 0.047(5) 0.034(4) 0.046(5) 0.003(4) 0.013(4) -0.001(4)
C4 0.047(5) 0.033(5) 0.043(5) 0.008(4) 0.015(4) 0.002(4)
C5 0.049(5) 0.033(4) 0.040(5) 0.004(4) 0.005(4) 0.005(4)
C6 0.030(4) 0.027(4) 0.031(4) 0.006(4) 0.004(4) 0.002(4)
C7 0.030(4) 0.016(4) 0.033(4) -0.002(3) -0.011(3) 0.001(4)
C8 0.041(4) 0.029(4) 0.039(4) -0.003(4) 0.000(4) 0.003(4)
C9 0.046(5) 0.036(5) 0.042(5) 0.002(4) 0.002(4) -0.010(4)
C10 0.037(5) 0.029(4) 0.033(4) 0.002(4) 0.006(4) 0.006(4)
C11 0.045(5) 0.042(5) 0.051(5) -0.003(4) 0.003(4) 0.000(4)
C12 0.044(5) 0.044(5) 0.045(5) 0.000(4) -0.001(4) 0.000(4)
C13 0.031(4) 0.019(4) 0.038(5) 0.004(4) 0.003(4) -0.005(4)
C14 0.051(5) 0.032(4) 0.053(5) 0.002(4) 0.004(4) -0.001(4)
C15 0.054(5) 0.040(5) 0.057(5) 0.012(4) 0.007(4) -0.001(4)
C16 0.041(5) 0.029(4) 0.041(5) 0.003(4) 0.004(4) -0.002(4)
C17 0.050(5) 0.049(5) 0.062(5) 0.002(4) 0.007(4) 0.001(4)
C18 0.052(5) 0.031(4) 0.051(5) 0.003(4) 0.001(4) -0.004(4)
C19 0.042(5) 0.025(4) 0.044(5) -0.002(4) 0.007(4) 0.003(4)
C20 0.063(5) 0.049(5) 0.068(5) -0.010(4) 0.010(4) -0.005(4)
C21 0.048(5) 0.028(4) 0.045(5) -0.002(4) 0.003(4) 0.000(4)
C22 0.037(4) 0.031(4) 0.031(4) 0.001(4) 0.007(4) -0.003(4)
C23 0.052(5) 0.039(5) 0.056(5) 0.005(4) 0.007(4) -0.001(4)
C24 0.051(5) 0.038(5) 0.048(5) 0.000(4) 0.008(4) -0.002(4)
C25 0.057(5) 0.057(5) 0.049(5) 0.000(4) 0.011(4) 0.004(4)
C26 0.063(5) 0.068(5) 0.063(5) 0.001(4) 0.008(4) 0.005(4)
C27 0.067(5) 0.066(5) 0.064(5) -0.007(4) 0.006(4) 0.005(4)
C28 0.028(4) 0.023(4) 0.029(4) -0.008(3) -0.003(4) -0.007(3)
C29 0.027(4) 0.024(4) 0.038(4) 0.000(4) 0.002(4) -0.001(4)
C30 0.044(5) 0.033(4) 0.048(5) -0.007(4) 0.006(4) -0.004(4)
C31 0.045(5) 0.032(4) 0.049(5) -0.006(4) 0.009(4) -0.004(4)
C32 0.051(5) 0.034(4) 0.046(5) -0.003(4) 0.012(4) -0.004(4)
C33 0.040(4) 0.021(4) 0.036(4) -0.009(4) 0.002(4) -0.005(4)
C34 0.030(4) 0.016(4) 0.034(4) -0.011(3) -0.008(4) -0.001(4)
C35 0.045(5) 0.014(4) 0.045(4) -0.001(4) -0.004(4) 0.002(4)
C36 0.037(4) 0.037(4) 0.036(4) 0.009(4) -0.001(4) 0.002(4)
C37 0.045(5) 0.037(4) 0.048(5) -0.009(4) 0.003(4) -0.003(4)
C38 0.049(5) 0.040(5) 0.060(5) 0.001(4) 0.004(4) 0.005(4)
C39 0.057(5) 0.045(5) 0.052(5) 0.005(4) 0.003(4) -0.005(4)
C40 0.029(4) 0.017(4) 0.029(4) -0.002(3) 0.003(4) -0.003(3)
C41 0.041(5) 0.041(5) 0.046(5) 0.004(4) 0.001(4) -0.003(4)
C42 0.051(5) 0.028(4) 0.048(5) 0.004(4) 0.005(4) -0.008(4)
C43 0.041(5) 0.025(4) 0.037(5) 0.007(4) 0.004(4) -0.005(4)
C44 0.072(6) 0.057(5) 0.072(6) -0.001(4) 0.004(4) -0.001(4)
C45 0.049(5) 0.037(5) 0.055(5) -0.004(4) 0.005(4) 0.003(4)
C46 0.049(5) 0.037(5) 0.042(5) 0.003(4) 0.007(4) -0.006(4)
C47 0.064(5) 0.053(5) 0.060(5) -0.002(4) -0.002(4) -0.005(4)
C48 0.049(5) 0.037(5) 0.052(5) -0.001(4) 0.000(4) 0.000(4)
C49 0.034(4) 0.031(4) 0.037(4) -0.001(4) 0.003(4) 0.001(4)
C50 0.050(5) 0.043(5) 0.053(5) -0.001(4) 0.008(4) -0.006(4)
C51 0.054(5) 0.044(5) 0.057(5) -0.002(4) 0.010(4) -0.002(4)
C52 0.064(5) 0.051(5) 0.066(5) 0.001(4) 0.022(4) 0.008(4)
C53 0.063(5) 0.058(5) 0.059(5) -0.001(4) 0.002(4) 0.006(4)
C54 0.062(5) 0.052(5) 0.057(5) 0.001(4) 0.006(4) 0.009(4)

loop_
_atom_type_symbol
_atom_type_description
_atom_type_scat_dispersion_real
_atom_type_scat_dispersion_imag
_atom_type_scat_source
C C 0.0033 0.0016 'International Tables Vol C Tables 4.2.6.8 and 6.1.1.4'
H H 0.0000 0.0000 'International Tables Vol C Tables 4.2.6.8 and 6.1.1.4'
B B 0.0013 0.0007 'International Tables Vol C Tables 4.2.6.8 and 6.1.1.4'
P P 0.1023 0.0942 'International Tables Vol C Tables 4.2.6.8 and 6.1.1.4'
Fe Fe 0.3463 0.8444 'International Tables Vol C Tables 4.2.6.8 and 6.1.1.4'
O O 0.0106 0.0060 'International Tables Vol C Tables 4.2.6.8 and 6.1.1.4'

loop_
_geom_angle_atom_site_label_1
_geom_angle_atom_site_label_2
_geom_angle_atom_site_label_3
_geom_angle
_geom_angle_publ_flag
O1 Fe1 P2 120.5(2) yes
O1 Fe1 P3 117.2(2) yes
P2 Fe1 P3 92.19(11) yes
O1 Fe1 P1 135.4(2) yes
P2 Fe1 P1 88.65(10) yes
P3 Fe1 P1 92.06(11) yes
O1 Fe2 P5 120.4(2) yes
O1 Fe2 P6 117.4(2) yes
P5 Fe2 P6 91.59(11) yes
O1 Fe2 P4 133.7(2) yes
P5 Fe2 P4 88.59(10) yes
P6 Fe2 P4 94.87(10) yes
C7 P1 C10 105.8(5) ?
C7 P1 C13 107.9(4) ?
C10 P1 C13 101.0(5) ?
C7 P1 Fe1 110.0(3) ?
C10 P1 Fe1 107.0(3) ?
C13 P1 Fe1 123.6(3) ?
C8 P2 C19 103.8(5) ?
C8 P2 C16 104.1(5) ?
C19 P2 C16 110.2(5) ?
C8 P2 Fe1 108.6(3) ?
C19 P2 Fe1 118.6(4) ?
C16 P2 Fe1 110.3(3) ?
C9 P3 C22 104.8(5) ?
C9 P3 C25 106.4(5) ?
C22 P3 C25 107.3(5) ?
C9 P3 Fe1 109.1(3) ?
C22 P3 Fe1 112.8(3) ?
C25 P3 Fe1 115.7(4) ?
C34 P4 C37 103.7(5) ?
C34 P4 C40 109.2(4) ?
C37 P4 C40 101.9(5) ?
C34 P4 Fe2 107.3(3) ?
C37 P4 Fe2 111.2(4) ?
C40 P4 Fe2 122.0(3) ?
C35 P5 C43 105.2(5) ?
C35 P5 C46 105.5(5) ?
C43 P5 C46 107.5(5) ?
C35 P5 Fe2 110.4(3) ?
C43 P5 Fe2 116.9(3) ?
C46 P5 Fe2 110.6(4) ?
C36 P6 C49 103.4(5) ?
C36 P6 C52 106.0(5) ?
C49 P6 C52 100.5(5) ?
C36 P6 Fe2 106.9(3) ?
C49 P6 Fe2 111.2(3) ?
C52 P6 Fe2 126.5(4) ?
Fe2 O1 Fe1 174.7(4) ?
C1 B1 C8 111.3(8) ?
C1 B1 C7 108.2(8) ?
C8 B1 C7 108.5(8) ?
C1 B1 C9 107.9(8) ?
C8 B1 C9 109.8(8) ?
C7 B1 C9 111.1(8) ?
C28 B2 C34 108.0(8) ?
C28 B2 C36 106.1(8) ?
C34 B2 C36 113.4(8) ?
C28 B2 C35 110.1(8) ?
C34 B2 C35 108.8(8) ?
C36 B2 C35 110.5(8) ?
C6 C1 C2 112.6(9) ?
C6 C1 B1 122.7(9) ?
C2 C1 B1 124.6(8) ?
C3 C2 C1 121.6(10) ?
C4 C3 C2 121.9(11) ?
C3 C4 C5 118.7(11) ?
C4 C5 C6 120.7(11) ?
C1 C6 C5 124.4(10) ?
B1 C7 P1 118.7(7) ?
B1 C8 P2 122.4(7) ?
B1 C9 P3 120.2(7) ?
C12 C10 C11 111.9(9) ?
C12 C10 P1 108.8(7) ?
C11 C10 P1 113.8(7) ?
C14 C13 C15 109.4(9) ?
C14 C13 P1 114.7(7) ?
C15 C13 P1 110.8(7) ?
C18 C16 C17 112.6(9) ?
C18 C16 P2 110.7(7) ?
C17 C16 P2 118.8(8) ?
C20 C19 C21 110.5(9) ?
C20 C19 P2 114.3(8) ?
C21 C19 P2 111.1(7) ?
C24 C22 C23 113.6(9) ?
C24 C22 P3 112.9(7) ?
C23 C22 P3 114.2(7) ?
C26 C25 C27 114.2(10) ?
C26 C25 P3 120.6(8) ?
C27 C25 P3 114.1(8) ?
C33 C28 C29 113.0(9) ?
C33 C28 B2 127.0(9) ?
C29 C28 B2 120.0(9) ?
C30 C29 C28 120.7(10) ?
C29 C30 C31 124.6(11) ?
C32 C31 C30 117.1(11) ?
C31 C32 C33 119.2(11) ?
C32 C33 C28 125.3(10) ?
B2 C34 P4 120.8(7) ?
B2 C35 P5 117.3(7) ?
B2 C36 P6 121.8(7) ?
C39 C37 C38 110.1(10) ?
C39 C37 P4 107.6(8) ?
C38 C37 P4 116.6(8) ?
C41 C40 C42 111.1(9) ?
C41 C40 P4 113.7(7) ?
C42 C40 P4 112.5(7) ?
C45 C43 C44 113.9(10) ?
C45 C43 P5 113.8(7) ?
C44 C43 P5 112.7(8) ?
C48 C46 C47 112.8(10) ?
C48 C46 P5 113.7(8) ?
C47 C46 P5 115.5(8) ?
C50 C49 C51 112.0(9) ?
C50 C49 P6 114.2(7) ?
C51 C49 P6 113.3(7) ?
C53 C52 C54 110.6(10) ?
C53 C52 P6 113.8(8) ?
C54 C52 P6 112.4(8) ?

loop_
_geom_bond_atom_site_label_1
_geom_bond_atom_site_label_2
_geom_bond_distance
_geom_bond_publ_flag
Fe1 O1 1.783(8) yes
Fe1 P2 2.443(3) yes
Fe1 P3 2.466(3) yes
Fe1 P1 2.527(3) yes
Fe2 O1 1.795(8) yes
Fe2 P5 2.472(3) yes
Fe2 P6 2.459(3) yes
Fe2 P4 2.535(3) yes
P1 C7 1.834(11) ?
P1 C10 1.863(10) ?
P1 C13 1.926(10) ?
P2 C8 1.807(10) ?
P2 C19 1.875(10) ?
P2 C16 1.877(10) ?
P3 C9 1.804(11) ?
P3 C22 1.892(10) ?
P3 C25 1.860(11) ?
P4 C34 1.804(10) ?
P4 C37 1.855(11) ?
P4 C40 1.895(9) ?
P5 C35 1.816(10) ?
P5 C43 1.895(10) ?
P5 C46 1.879(11) ?
P6 C36 1.815(10) ?
P6 C49 1.908(10) ?
P6 C52 1.861(12) ?
B1 C1 1.604(15) ?
B1 C8 1.698(14) ?
B1 C7 1.680(14) ?
B1 C9 1.760(15) ?
B2 C28 1.632(15) ?
B2 C34 1.691(14) ?
B2 C36 1.710(14) ?
B2 C35 1.716(14) ?
C1 C6 1.382(12) ?
C1 C2 1.439(13) ?
C2 C3 1.379(13) ?
C3 C4 1.338(14) ?
C4 C5 1.352(14) ?
C5 C6 1.371(14) ?
C10 C12 1.488(14) ?
C10 C11 1.583(14) ?
C13 C14 1.495(14) ?
C13 C15 1.559(15) ?
C16 C18 1.524(13) ?
C16 C17 1.518(14) ?
C19 C20 1.508(15) ?
C19 C21 1.542(13) ?
C22 C24 1.502(14) ?
C22 C23 1.543(13) ?
C25 C26 1.453(14) ?
C25 C27 1.491(15) ?
C28 C33 1.398(13) ?
C28 C29 1.426(13) ?
C29 C30 1.363(14) ?
C30 C31 1.355(14) ?
C31 C32 1.378(14) ?
C32 C33 1.383(13) ?
C37 C39 1.553(15) ?
C37 C38 1.509(14) ?
C40 C41 1.532(13) ?
C40 C42 1.510(13) ?
C43 C45 1.461(14) ?
C43 C44 1.507(14) ?
C46 C48 1.494(14) ?
C46 C47 1.494(14) ?
C49 C50 1.533(13) ?
C49 C51 1.516(14) ?
C52 C53 1.525(15) ?
C52 C54 1.539(15) ?
